data_7203055
loop_
_publ_author_name
'Song, Limei'
'Liu, Xinhou'
'Zhen, Zhen'
'Chen, Cong'
'Zhang, Daming'

_publ_section_title
;
 Solution-processable erbium--ytterbium complex for potential planar
 optical amplifier application
;
_journal_issue 43
_journal_name_full 'Journal of Materials Chemistry'
_journal_page_first 4586
_journal_paper_doi 10.1039/b709237g
_journal_volume 17
_journal_year 2007
_chemical_formula_moiety 'C96 H106 Er2 N4 O12'
_chemical_formula_sum 'C96 H106 Er2 N4 O12'
_chemical_formula_weight 1842.37
_chemical_name_systematic
;
?
;
_space_group_IT_number 61
_symmetry_cell_setting orthorhombic
_symmetry_space_group_name_Hall '-P 2ac 2ab'
_symmetry_space_group_name_H-M 'P b c a'
_atom_sites_solution_hydrogens geom
_atom_sites_solution_primary direct
_atom_sites_solution_secondary difmap
_audit_creation_method SHELXL-97
_cell_angle_alpha 90.00
_cell_angle_beta 90.00
_cell_angle_gamma 90.00
_cell_formula_units_Z 4
_cell_length_a 22.3238(11)
_cell_length_b 10.0035(5)
_cell_length_c 38.1841(18)
_cell_measurement_reflns_used 11624
_cell_measurement_temperature 113(2)
_cell_measurement_theta_max 25.0
_cell_measurement_theta_min 2.7
_cell_volume 8527.1(7)
_computing_cell_refinement CrystalClear
_computing_data_collection CrystalClear
_computing_data_reduction CrystalClear
_computing_publication_material 'CrystalStructure 3.7.0'
_computing_structure_refinement 'SHELXL-97 (Sheldrick, 1997)'
_computing_structure_solution 'SHELXS-97 (Sheldrick, 1990)'
_diffrn_ambient_temperature 113(2)
_diffrn_detector_area_resol_mean 7.31
_diffrn_measured_fraction_theta_full 0.997
_diffrn_measured_fraction_theta_max 0.997
_diffrn_measurement_device_type 'Rigaku Saturn'
_diffrn_measurement_method \w
_diffrn_radiation_monochromator confocal
_diffrn_radiation_source 'rotating anode'
_diffrn_radiation_type MoK\a
_diffrn_radiation_wavelength 0.71070
_diffrn_reflns_av_R_equivalents 0.0656
_diffrn_reflns_av_sigmaI/netI 0.0447
_diffrn_reflns_limit_h_max 25
_diffrn_reflns_limit_h_min -26
_diffrn_reflns_limit_k_max 11
_diffrn_reflns_limit_k_min -11
_diffrn_reflns_limit_l_max 45
_diffrn_reflns_limit_l_min -45
_diffrn_reflns_number 54987
_diffrn_reflns_theta_full 25.00
_diffrn_reflns_theta_max 25.00
_diffrn_reflns_theta_min 1.82
_exptl_absorpt_coefficient_mu 2.019
_exptl_absorpt_correction_T_max 0.9058
_exptl_absorpt_correction_T_min 0.6882
_exptl_absorpt_correction_type numerical
_exptl_absorpt_process_details 'numabs (Rigaku, 2005)'
_exptl_crystal_colour colorless
_exptl_crystal_density_diffrn 1.435
_exptl_crystal_density_method 'not measured'
_exptl_crystal_description platelet
_exptl_crystal_F_000 3768
_exptl_crystal_size_max 0.20
_exptl_crystal_size_mid 0.12
_exptl_crystal_size_min 0.05
_refine_diff_density_max 0.962
_refine_diff_density_min -0.720
_refine_diff_density_rms 0.097
_refine_ls_extinction_method none
_refine_ls_goodness_of_fit_ref 1.282
_refine_ls_hydrogen_treatment constr
_refine_ls_matrix_type full
_refine_ls_number_parameters 518
_refine_ls_number_reflns 7479
_refine_ls_number_restraints 0
_refine_ls_restrained_S_all 1.282
_refine_ls_R_factor_all 0.0572
_refine_ls_R_factor_gt 0.0509
_refine_ls_shift/su_max 0.004
_refine_ls_shift/su_mean 0.000
_refine_ls_structure_factor_coef Fsqd
_refine_ls_weighting_details 'calc w=1/[\s^2^(Fo^2^)+(0.0000P)^2^+29.6738P] where P=(Fo^2^+2Fc^2^)/3'
_refine_ls_weighting_scheme calc
_refine_ls_wR_factor_gt 0.0826
_refine_ls_wR_factor_ref 0.0845
_reflns_number_gt 6923
_reflns_number_total 7479
_reflns_threshold_expression >2sigma(I)
_cod_data_source_file b709237g.txt
_cod_data_source_block Er2(PBa)6(Phen)2
_cod_database_code 7203055

loop_
_symmetry_equiv_pos_as_xyz
'x, y, z'
'-x+1/2, y+1/2, z'
'x, -y+1/2, z+1/2'
'-x+1/2, -y, z+1/2'
'-x, -y, -z'
'x-1/2, -y-1/2, -z'
'-x, y-1/2, -z-1/2'
'x-1/2, y, -z-1/2'

loop_
_atom_site_label
_atom_site_type_symbol
_atom_site_fract_x
_atom_site_fract_y
_atom_site_fract_z
_atom_site_U_iso_or_equiv
_atom_site_adp_type
_atom_site_occupancy
_atom_site_symmetry_multiplicity
_atom_site_calc_flag
_atom_site_refinement_flags
_atom_site_disorder_assembly
_atom_site_disorder_group
Er1 Er 0.536984(9) 0.16299(2) 0.528881(5) 0.01504(7) Uani 1 1 d . . .
N1 N 0.60097(17) 0.3584(4) 0.50439(10) 0.0174(9) Uani 1 1 d . . .
N2 N 0.64204(18) 0.1784(4) 0.55195(10) 0.0201(10) Uani 1 1 d . . .
O1 O 0.53325(15) 0.1782(4) 0.59274(8) 0.0218(8) Uani 1 1 d . . .
O2 O 0.50264(14) 0.3478(4) 0.56047(8) 0.0205(8) Uani 1 1 d . . .
O3 O 0.44091(15) 0.1010(4) 0.54239(9) 0.0228(8) Uani 1 1 d . . .
O4 O 0.40802(15) -0.0867(4) 0.51724(8) 0.0221(8) Uani 1 1 d . . .
O5 O 0.54708(16) -0.0543(4) 0.54333(9) 0.0236(8) Uani 1 1 d . . .
O6 O 0.51699(15) -0.2431(4) 0.51755(9) 0.0231(8) Uani 1 1 d . . .
C1 C 0.5817(2) 0.4529(5) 0.48279(12) 0.0181(11) Uani 1 1 d . . .
H1 H 0.5402 0.4546 0.4773 0.022 Uiso 1 1 calc R . .
C2 C 0.6183(2) 0.5500(6) 0.46767(13) 0.0246(12) Uani 1 1 d . . .
H2 H 0.6015 0.6176 0.4532 0.030 Uiso 1 1 calc R . .
C3 C 0.6784(2) 0.5467(5) 0.47387(14) 0.0256(12) Uani 1 1 d . . .
H3 H 0.7042 0.6102 0.4632 0.031 Uiso 1 1 calc R . .
C4 C 0.7017(2) 0.4485(5) 0.49623(13) 0.0226(12) Uani 1 1 d . . .
C5 C 0.7644(2) 0.4380(6) 0.50449(14) 0.0255(13) Uani 1 1 d . . .
H5 H 0.7922 0.4949 0.4930 0.031 Uiso 1 1 calc R . .
C6 C 0.7845(2) 0.3500(6) 0.52799(14) 0.0268(12) Uani 1 1 d . . .
H6 H 0.8261 0.3456 0.5329 0.032 Uiso 1 1 calc R . .
C7 C 0.7441(2) 0.2620(6) 0.54591(13) 0.0241(12) Uani 1 1 d . . .
C8 C 0.7620(2) 0.1754(6) 0.57302(13) 0.0295(14) Uani 1 1 d . . .
H8 H 0.8026 0.1737 0.5804 0.035 Uiso 1 1 calc R . .
C9 C 0.7211(2) 0.0941(6) 0.58860(14) 0.0281(13) Uani 1 1 d . . .
H9 H 0.7326 0.0360 0.6071 0.034 Uiso 1 1 calc R . .
C10 C 0.6616(2) 0.0976(6) 0.57700(13) 0.0250(13) Uani 1 1 d . . .
H10 H 0.6336 0.0387 0.5877 0.030 Uiso 1 1 calc R . .
C11 C 0.6826(2) 0.2623(5) 0.53684(13) 0.0192(11) Uani 1 1 d . . .
C12 C 0.6610(2) 0.3574(5) 0.51178(12) 0.0165(11) Uani 1 1 d . . .
C13 C 0.5077(2) 0.2907(5) 0.59016(13) 0.0189(12) Uani 1 1 d . . .
C14 C 0.4828(2) 0.3569(5) 0.62208(13) 0.0212(12) Uani 1 1 d . . .
C15 C 0.4904(2) 0.2985(6) 0.65473(13) 0.0260(13) Uani 1 1 d . . .
H15 H 0.5107 0.2153 0.6567 0.031 Uiso 1 1 calc R . .
C16 C 0.4687(3) 0.3613(6) 0.68451(14) 0.0308(14) Uani 1 1 d . . .
H16 H 0.4749 0.3211 0.7068 0.037 Uiso 1 1 calc R . .
C17 C 0.4380(3) 0.4816(6) 0.68249(14) 0.0289(14) Uani 1 1 d . . .
C18 C 0.4300(2) 0.5384(6) 0.64974(15) 0.0299(14) Uani 1 1 d . . .
H18 H 0.4086 0.6203 0.6478 0.036 Uiso 1 1 calc R . .
C19 C 0.4524(2) 0.4782(6) 0.61966(14) 0.0246(12) Uani 1 1 d . . .
H19 H 0.4470 0.5196 0.5975 0.030 Uiso 1 1 calc R . .
C20 C 0.4168(3) 0.5497(6) 0.71574(15) 0.0380(16) Uani 1 1 d . . .
H20A H 0.4029 0.4808 0.7325 0.046 Uiso 1 1 calc R . .
H20B H 0.3822 0.6078 0.7101 0.046 Uiso 1 1 calc R . .
C21 C 0.4654(3) 0.6339(6) 0.73313(14) 0.0382(16) Uani 1 1 d . . .
H21A H 0.4502 0.6664 0.7560 0.046 Uiso 1 1 calc R . .
H21B H 0.5005 0.5762 0.7379 0.046 Uiso 1 1 calc R . .
C22 C 0.4858(3) 0.7537(7) 0.71157(15) 0.0358(15) Uani 1 1 d . . .
H22A H 0.5206 0.7955 0.7234 0.043 Uiso 1 1 calc R . .
H22B H 0.4996 0.7216 0.6884 0.043 Uiso 1 1 calc R . .
C23 C 0.4386(3) 0.8584(7) 0.70610(19) 0.0460(18) Uani 1 1 d . . .
H23A H 0.4258 0.8930 0.7292 0.055 Uiso 1 1 calc R . .
H23B H 0.4033 0.8163 0.6949 0.055 Uiso 1 1 calc R . .
C24 C 0.4591(3) 0.9751(7) 0.68358(18) 0.056(2) Uani 1 1 d . . .
H24A H 0.4952 1.0148 0.6938 0.084 Uiso 1 1 calc R . .
H24B H 0.4273 1.0426 0.6825 0.084 Uiso 1 1 calc R . .
H24C H 0.4680 0.9432 0.6599 0.084 Uiso 1 1 calc R . .
C25 C 0.4079(2) -0.0006(6) 0.54114(12) 0.0196(12) Uani 1 1 d . . .
C26 C 0.3642(2) -0.0203(5) 0.57052(13) 0.0197(11) Uani 1 1 d . . .
C27 C 0.3574(2) 0.0750(5) 0.59661(13) 0.0222(12) Uani 1 1 d . . .
H27 H 0.3809 0.1541 0.5962 0.027 Uiso 1 1 calc R . .
C28 C 0.3163(2) 0.0548(6) 0.62325(14) 0.0290(14) Uani 1 1 d . . .
H28 H 0.3121 0.1214 0.6408 0.035 Uiso 1 1 calc R . .
C29 C 0.2814(2) -0.0585(6) 0.62516(14) 0.0259(13) Uani 1 1 d . . .
C30 C 0.2887(2) -0.1540(6) 0.59928(14) 0.0312(14) Uani 1 1 d . . .
H30 H 0.2651 -0.2330 0.6000 0.037 Uiso 1 1 calc R . .
C31 C 0.3299(2) -0.1367(6) 0.57230(14) 0.0261(13) Uani 1 1 d . . .
H31 H 0.3347 -0.2043 0.5551 0.031 Uiso 1 1 calc R . .
C32 C 0.2388(3) -0.0806(7) 0.65572(15) 0.0360(15) Uani 1 1 d . . .
H32A H 0.2051 -0.1378 0.6481 0.043 Uiso 1 1 calc R . .
H32B H 0.2222 0.0064 0.6634 0.043 Uiso 1 1 calc R . .
C33 C 0.2711(3) -0.1470(7) 0.68637(15) 0.0405(16) Uani 1 1 d . . .
H33A H 0.3065 -0.0921 0.6923 0.049 Uiso 1 1 calc R . .
H33B H 0.2859 -0.2352 0.6784 0.049 Uiso 1 1 calc R . .
C34 C 0.2345(3) -0.1684(7) 0.72000(15) 0.0456(17) Uani 1 1 d . . .
H34A H 0.2619 -0.1974 0.7389 0.055 Uiso 1 1 calc R . .
H34B H 0.2167 -0.0820 0.7271 0.055 Uiso 1 1 calc R . .
C35 C 0.1863(3) -0.2678(7) 0.71645(17) 0.0463(18) Uani 1 1 d . . .
H35A H 0.2034 -0.3514 0.7068 0.056 Uiso 1 1 calc R . .
H35B H 0.1565 -0.2341 0.6994 0.056 Uiso 1 1 calc R . .
C36 C 0.1542(3) -0.2998(8) 0.75117(16) 0.052(2) Uani 1 1 d . . .
H36A H 0.1821 -0.3447 0.7671 0.079 Uiso 1 1 calc R . .
H36B H 0.1199 -0.3585 0.7466 0.079 Uiso 1 1 calc R . .
H36C H 0.1401 -0.2166 0.7619 0.079 Uiso 1 1 calc R . .
C37 C 0.5407(2) -0.1810(5) 0.54226(13) 0.0178(11) Uani 1 1 d . . .
C38 C 0.5649(2) -0.2579(5) 0.57295(12) 0.0172(11) Uani 1 1 d . . .
C39 C 0.5793(2) -0.3920(5) 0.56908(13) 0.0176(11) Uani 1 1 d . . .
H39 H 0.5738 -0.4341 0.5470 0.021 Uiso 1 1 calc R . .
C40 C 0.6016(2) -0.4658(5) 0.59711(12) 0.0189(11) Uani 1 1 d . . .
H40 H 0.6122 -0.5569 0.5938 0.023 Uiso 1 1 calc R . .
C41 C 0.6085(2) -0.4080(6) 0.62981(13) 0.0223(12) Uani 1 1 d . . .
C42 C 0.5941(2) -0.2728(6) 0.63352(13) 0.0232(12) Uani 1 1 d . . .
H42 H 0.5995 -0.2308 0.6556 0.028 Uiso 1 1 calc R . .
C43 C 0.5721(2) -0.1984(5) 0.60559(13) 0.0208(12) Uani 1 1 d . . .
H43 H 0.5619 -0.1070 0.6088 0.025 Uiso 1 1 calc R . .
C44 C 0.6300(3) -0.4852(6) 0.66154(14) 0.0302(14) Uani 1 1 d . . .
H44A H 0.6624 -0.4330 0.6728 0.036 Uiso 1 1 calc R . .
H44B H 0.5965 -0.4901 0.6785 0.036 Uiso 1 1 calc R . .
C45 C 0.6529(2) -0.6255(6) 0.65558(14) 0.0285(14) Uani 1 1 d . . .
H45A H 0.6873 -0.6226 0.6393 0.034 Uiso 1 1 calc R . .
H45B H 0.6209 -0.6797 0.6446 0.034 Uiso 1 1 calc R . .
C46 C 0.6724(3) -0.6921(6) 0.68992(15) 0.0418(17) Uani 1 1 d . . .
H46A H 0.7045 -0.6376 0.7007 0.050 Uiso 1 1 calc R . .
H46B H 0.6380 -0.6927 0.7063 0.050 Uiso 1 1 calc R . .
C47 C 0.6950(3) -0.8340(7) 0.68557(17) 0.0474(18) Uani 1 1 d . . .
H47A H 0.7260 -0.8346 0.6670 0.057 Uiso 1 1 calc R . .
H47B H 0.7145 -0.8619 0.7077 0.057 Uiso 1 1 calc R . .
C48 C 0.6478(3) -0.9359(7) 0.67632(18) 0.0496(18) Uani 1 1 d . . .
H48A H 0.6187 -0.9425 0.6955 0.074 Uiso 1 1 calc R . .
H48B H 0.6668 -1.0231 0.6727 0.074 Uiso 1 1 calc R . .
H48C H 0.6273 -0.9084 0.6548 0.074 Uiso 1 1 calc R . .

loop_
_atom_site_aniso_label
_atom_site_aniso_U_11
_atom_site_aniso_U_22
_atom_site_aniso_U_33
_atom_site_aniso_U_23
_atom_site_aniso_U_13
_atom_site_aniso_U_12
Er1 0.01273(12) 0.01450(14) 0.01788(12) -0.00003(10) -0.00144(9) -0.00090(10)
N1 0.015(2) 0.015(3) 0.022(2) -0.0028(18) -0.0011(17) -0.0022(19)
N2 0.018(2) 0.022(3) 0.020(2) -0.0021(19) -0.0010(17) 0.001(2)
O1 0.0218(19) 0.018(2) 0.0253(18) -0.0009(16) -0.0002(15) 0.0016(17)
O2 0.0211(18) 0.018(2) 0.0219(18) -0.0016(16) -0.0027(14) -0.0005(17)
O3 0.0141(18) 0.024(2) 0.030(2) -0.0016(16) 0.0030(15) -0.0057(17)
O4 0.0227(19) 0.023(2) 0.0208(18) -0.0031(16) 0.0040(15) 0.0000(17)
O5 0.026(2) 0.013(2) 0.032(2) 0.0006(16) 0.0004(16) 0.0013(17)
O6 0.0219(19) 0.025(2) 0.0225(18) 0.0059(16) -0.0081(15) -0.0041(17)
C1 0.015(3) 0.018(3) 0.022(3) -0.001(2) -0.001(2) 0.002(2)
C2 0.024(3) 0.028(3) 0.022(3) 0.004(2) -0.003(2) -0.002(2)
C3 0.027(3) 0.022(3) 0.028(3) 0.005(2) 0.002(2) -0.005(2)
C4 0.020(3) 0.020(3) 0.028(3) -0.009(2) 0.005(2) -0.004(2)
C5 0.019(3) 0.022(3) 0.036(3) -0.008(3) 0.004(2) -0.008(2)
C6 0.014(3) 0.030(3) 0.036(3) -0.006(3) -0.004(2) 0.000(2)
C7 0.014(3) 0.029(3) 0.029(3) -0.003(3) -0.001(2) 0.000(2)
C8 0.017(3) 0.042(4) 0.030(3) -0.004(3) -0.007(2) 0.007(3)
C9 0.023(3) 0.033(4) 0.028(3) 0.002(3) -0.007(2) 0.005(3)
C10 0.024(3) 0.026(3) 0.026(3) 0.005(2) 0.001(2) 0.000(3)
C11 0.015(3) 0.016(3) 0.027(3) -0.005(2) -0.003(2) 0.002(2)
C12 0.013(2) 0.018(3) 0.018(2) -0.007(2) -0.0012(19) -0.001(2)
C13 0.012(2) 0.019(3) 0.025(3) -0.002(2) -0.001(2) -0.005(2)
C14 0.018(3) 0.024(3) 0.022(3) -0.002(2) 0.002(2) -0.006(2)
C15 0.026(3) 0.026(4) 0.026(3) 0.001(2) 0.005(2) 0.000(3)
C16 0.036(3) 0.031(4) 0.025(3) 0.004(3) 0.007(2) -0.002(3)
C17 0.031(3) 0.027(4) 0.028(3) -0.005(3) 0.011(2) -0.005(3)
C18 0.027(3) 0.023(3) 0.039(3) 0.001(3) 0.002(3) 0.005(3)
C19 0.024(3) 0.022(3) 0.028(3) -0.001(2) -0.001(2) -0.001(3)
C20 0.045(4) 0.031(4) 0.038(3) -0.002(3) 0.018(3) -0.004(3)
C21 0.046(4) 0.044(4) 0.024(3) 0.000(3) 0.002(3) 0.006(3)
C22 0.035(3) 0.044(4) 0.029(3) -0.006(3) 0.003(3) -0.004(3)
C23 0.036(4) 0.037(5) 0.064(5) 0.002(3) 0.009(3) -0.001(3)
C24 0.065(5) 0.047(5) 0.056(4) 0.004(4) 0.000(4) -0.003(4)
C25 0.016(3) 0.023(3) 0.020(3) 0.004(2) -0.004(2) 0.004(2)
C26 0.017(3) 0.020(3) 0.021(3) -0.002(2) -0.003(2) 0.001(2)
C27 0.019(3) 0.018(3) 0.029(3) -0.002(2) 0.004(2) -0.004(2)
C28 0.037(3) 0.020(3) 0.029(3) -0.006(2) 0.007(3) 0.006(3)
C29 0.022(3) 0.023(3) 0.033(3) 0.006(2) 0.004(2) 0.000(3)
C30 0.029(3) 0.029(4) 0.035(3) -0.002(3) 0.005(2) -0.014(3)
C31 0.028(3) 0.025(4) 0.025(3) -0.002(2) 0.002(2) -0.005(3)
C32 0.028(3) 0.038(4) 0.042(3) 0.000(3) 0.013(3) 0.000(3)
C33 0.042(4) 0.037(4) 0.042(4) 0.011(3) 0.018(3) 0.000(3)
C34 0.046(4) 0.055(5) 0.036(3) 0.000(3) 0.006(3) -0.006(4)
C35 0.050(4) 0.045(5) 0.044(4) -0.001(3) 0.016(3) -0.006(4)
C36 0.046(4) 0.074(6) 0.037(4) 0.021(4) 0.012(3) -0.005(4)
C37 0.011(2) 0.013(3) 0.030(3) 0.006(2) 0.002(2) 0.005(2)
C38 0.011(2) 0.019(3) 0.022(3) 0.004(2) 0.002(2) -0.002(2)
C39 0.015(3) 0.020(3) 0.018(2) 0.001(2) -0.003(2) -0.007(2)
C40 0.013(3) 0.019(3) 0.025(3) 0.002(2) 0.000(2) -0.002(2)
C41 0.017(3) 0.027(3) 0.023(3) 0.003(2) 0.002(2) -0.006(3)
C42 0.027(3) 0.026(3) 0.017(3) -0.002(2) 0.004(2) -0.008(3)
C43 0.020(3) 0.016(3) 0.026(3) 0.000(2) 0.003(2) -0.002(2)
C44 0.034(3) 0.033(4) 0.024(3) 0.004(3) -0.008(2) -0.007(3)
C45 0.028(3) 0.032(4) 0.026(3) 0.005(2) -0.006(2) 0.000(3)
C46 0.057(4) 0.035(4) 0.033(3) 0.008(3) -0.014(3) 0.003(3)
C47 0.058(4) 0.043(4) 0.041(4) 0.005(3) -0.018(3) 0.005(4)
C48 0.064(5) 0.034(4) 0.051(4) 0.003(3) -0.001(4) -0.006(4)

loop_
_atom_type_symbol
_atom_type_description
_atom_type_scat_dispersion_real
_atom_type_scat_dispersion_imag
_atom_type_scat_source
C C 0.0033 0.0016 'International Tables Vol C Tables 4.2.6.8 and 6.1.1.4'
H H 0.0000 0.0000 'International Tables Vol C Tables 4.2.6.8 and 6.1.1.4'
Er Er -0.2586 4.9576 'International Tables Vol C Tables 4.2.6.8 and 6.1.1.4'
N N 0.0061 0.0033 'International Tables Vol C Tables 4.2.6.8 and 6.1.1.4'
O O 0.0106 0.0060 'International Tables Vol C Tables 4.2.6.8 and 6.1.1.4'

loop_
_geom_angle_atom_site_label_1
_geom_angle_atom_site_label_2
_geom_angle_atom_site_label_3
_geom_angle
_geom_angle_site_symmetry_1
_geom_angle_site_symmetry_3
_geom_angle_publ_flag
O5 Er1 O4 79.18(13) . 5_656 ?
O5 Er1 O6 125.45(13) . 5_656 ?
O4 Er1 O6 78.58(12) 5_656 5_656 ?
O5 Er1 O3 77.16(13) . . ?
O4 Er1 O3 126.01(12) 5_656 . ?
O6 Er1 O3 77.08(12) 5_656 . ?
O5 Er1 O2 132.03(12) . . ?
O4 Er1 O2 147.22(12) 5_656 . ?
O6 Er1 O2 87.14(12) 5_656 . ?
O3 Er1 O2 77.91(12) . . ?
O5 Er1 O1 79.60(12) . . ?
O4 Er1 O1 144.12(12) 5_656 . ?
O6 Er1 O1 137.14(12) 5_656 . ?
O3 Er1 O1 76.14(12) . . ?
O2 Er1 O1 54.88(12) . . ?
O5 Er1 N2 83.11(14) . . ?
O4 Er1 N2 77.78(12) 5_656 . ?
O6 Er1 N2 137.92(13) 5_656 . ?
O3 Er1 N2 144.31(13) . . ?
O2 Er1 N2 94.41(13) . . ?
O1 Er1 N2 71.21(12) . . ?
O5 Er1 N1 139.42(13) . . ?
O4 Er1 N1 71.16(13) 5_656 . ?
O6 Er1 N1 75.33(12) 5_656 . ?
O3 Er1 N1 143.13(13) . . ?
O2 Er1 N1 76.75(12) . . ?
O1 Er1 N1 109.34(12) . . ?
N2 Er1 N1 64.27(13) . . ?
O5 Er1 C13 105.32(14) . . ?
O4 Er1 C13 160.56(13) 5_656 . ?
O6 Er1 C13 111.85(14) 5_656 . ?
O3 Er1 C13 73.22(13) . . ?
O2 Er1 C13 27.58(13) . . ?
O1 Er1 C13 27.45(13) . . ?
N2 Er1 C13 83.94(13) . . ?
N1 Er1 C13 95.01(14) . . ?
C1 N1 C12 116.8(4) . . ?
C1 N1 Er1 125.6(3) . . ?
C12 N1 Er1 117.3(3) . . ?
C10 N2 C11 117.6(4) . . ?
C10 N2 Er1 121.5(3) . . ?
C11 N2 Er1 120.7(3) . . ?
C13 O1 Er1 89.6(3) . . ?
C13 O2 Er1 94.3(3) . . ?
C25 O3 Er1 139.4(3) . . ?
C25 O4 Er1 142.5(3) . 5_656 ?
C37 O5 Er1 159.9(3) . . ?
C37 O6 Er1 129.4(3) . 5_656 ?
N1 C1 C2 124.3(5) . . ?
N1 C1 H1 117.9 . . ?
C2 C1 H1 117.9 . . ?
C3 C2 C1 119.2(5) . . ?
C3 C2 H2 120.4 . . ?
C1 C2 H2 120.4 . . ?
C2 C3 C4 119.2(5) . . ?
C2 C3 H3 120.4 . . ?
C4 C3 H3 120.4 . . ?
C3 C4 C12 117.9(5) . . ?
C3 C4 C5 123.1(5) . . ?
C12 C4 C5 119.0(5) . . ?
C6 C5 C4 121.5(5) . . ?
C6 C5 H5 119.3 . . ?
C4 C5 H5 119.3 . . ?
C5 C6 C7 121.0(5) . . ?
C5 C6 H6 119.5 . . ?
C7 C6 H6 119.5 . . ?
C8 C7 C11 117.2(5) . . ?
C8 C7 C6 123.4(5) . . ?
C11 C7 C6 119.5(5) . . ?
C9 C8 C7 119.9(5) . . ?
C9 C8 H8 120.1 . . ?
C7 C8 H8 120.1 . . ?
C8 C9 C10 119.0(5) . . ?
C8 C9 H9 120.5 . . ?
C10 C9 H9 120.5 . . ?
N2 C10 C9 123.7(5) . . ?
N2 C10 H10 118.1 . . ?
C9 C10 H10 118.1 . . ?
N2 C11 C7 122.6(5) . . ?
N2 C11 C12 117.9(4) . . ?
C7 C11 C12 119.4(5) . . ?
N1 C12 C4 122.4(5) . . ?
N1 C12 C11 118.2(4) . . ?
C4 C12 C11 119.4(4) . . ?
O1 C13 O2 120.5(5) . . ?
O1 C13 C14 119.9(5) . . ?
O2 C13 C14 119.6(5) . . ?
O1 C13 Er1 62.9(3) . . ?
O2 C13 Er1 58.1(3) . . ?
C14 C13 Er1 171.9(3) . . ?
C15 C14 C19 119.1(5) . . ?
C15 C14 C13 120.0(5) . . ?
C19 C14 C13 120.9(5) . . ?
C16 C15 C14 120.2(5) . . ?
C16 C15 H15 119.9 . . ?
C14 C15 H15 119.9 . . ?
C17 C16 C15 121.3(5) . . ?
C17 C16 H16 119.3 . . ?
C15 C16 H16 119.3 . . ?
C18 C17 C16 118.1(5) . . ?
C18 C17 C20 122.0(6) . . ?
C16 C17 C20 119.8(5) . . ?
C17 C18 C19 121.4(5) . . ?
C17 C18 H18 119.3 . . ?
C19 C18 H18 119.3 . . ?
C18 C19 C14 119.9(5) . . ?
C18 C19 H19 120.1 . . ?
C14 C19 H19 120.1 . . ?
C17 C20 C21 112.9(5) . . ?
C17 C20 H20A 109.0 . . ?
C21 C20 H20A 109.0 . . ?
C17 C20 H20B 109.0 . . ?
C21 C20 H20B 109.0 . . ?
H20A C20 H20B 107.8 . . ?
C22 C21 C20 114.3(5) . . ?
C22 C21 H21A 108.7 . . ?
C20 C21 H21A 108.7 . . ?
C22 C21 H21B 108.7 . . ?
C20 C21 H21B 108.7 . . ?
H21A C21 H21B 107.6 . . ?
C23 C22 C21 114.4(5) . . ?
C23 C22 H22A 108.7 . . ?
C21 C22 H22A 108.7 . . ?
C23 C22 H22B 108.7 . . ?
C21 C22 H22B 108.7 . . ?
H22A C22 H22B 107.6 . . ?
C22 C23 C24 113.7(5) . . ?
C22 C23 H23A 108.8 . . ?
C24 C23 H23A 108.8 . . ?
C22 C23 H23B 108.8 . . ?
C24 C23 H23B 108.8 . . ?
H23A C23 H23B 107.7 . . ?
C23 C24 H24A 109.5 . . ?
C23 C24 H24B 109.5 . . ?
H24A C24 H24B 109.5 . . ?
C23 C24 H24C 109.5 . . ?
H24A C24 H24C 109.5 . . ?
H24B C24 H24C 109.5 . . ?
O4 C25 O3 125.5(5) . . ?
O4 C25 C26 117.1(5) . . ?
O3 C25 C26 117.4(5) . . ?
C27 C26 C31 118.6(5) . . ?
C27 C26 C25 121.2(5) . . ?
C31 C26 C25 120.2(5) . . ?
C28 C27 C26 120.0(5) . . ?
C28 C27 H27 120.0 . . ?
C26 C27 H27 120.0 . . ?
C29 C28 C27 122.2(5) . . ?
C29 C28 H28 118.9 . . ?
C27 C28 H28 118.9 . . ?
C28 C29 C30 117.6(5) . . ?
C28 C29 C32 120.9(5) . . ?
C30 C29 C32 121.4(5) . . ?
C29 C30 C31 121.3(5) . . ?
C29 C30 H30 119.3 . . ?
C31 C30 H30 119.3 . . ?
C30 C31 C26 120.2(5) . . ?
C30 C31 H31 119.9 . . ?
C26 C31 H31 119.9 . . ?
C29 C32 C33 110.9(5) . . ?
C29 C32 H32A 109.5 . . ?
C33 C32 H32A 109.5 . . ?
C29 C32 H32B 109.5 . . ?
C33 C32 H32B 109.5 . . ?
H32A C32 H32B 108.1 . . ?
C32 C33 C34 116.8(5) . . ?
C32 C33 H33A 108.1 . . ?
C34 C33 H33A 108.1 . . ?
C32 C33 H33B 108.1 . . ?
C34 C33 H33B 108.1 . . ?
H33A C33 H33B 107.3 . . ?
C35 C34 C33 113.9(5) . . ?
C35 C34 H34A 108.8 . . ?
C33 C34 H34A 108.8 . . ?
C35 C34 H34B 108.8 . . ?
C33 C34 H34B 108.8 . . ?
H34A C34 H34B 107.7 . . ?
C34 C35 C36 113.7(6) . . ?
C34 C35 H35A 108.8 . . ?
C36 C35 H35A 108.8 . . ?
C34 C35 H35B 108.8 . . ?
C36 C35 H35B 108.8 . . ?
H35A C35 H35B 107.7 . . ?
C35 C36 H36A 109.5 . . ?
C35 C36 H36B 109.5 . . ?
H36A C36 H36B 109.5 . . ?
C35 C36 H36C 109.5 . . ?
H36A C36 H36C 109.5 . . ?
H36B C36 H36C 109.5 . . ?
O6 C37 O5 124.5(5) . . ?
O6 C37 C38 119.1(5) . . ?
O5 C37 C38 116.3(4) . . ?
C39 C38 C43 118.9(5) . . ?
C39 C38 C37 119.7(5) . . ?
C43 C38 C37 121.4(5) . . ?
C38 C39 C40 120.9(5) . . ?
C38 C39 H39 119.5 . . ?
C40 C39 H39 119.5 . . ?
C41 C40 C39 120.8(5) . . ?
C41 C40 H40 119.6 . . ?
C39 C40 H40 119.6 . . ?
C40 C41 C42 118.0(5) . . ?
C40 C41 C44 122.9(5) . . ?
C42 C41 C44 119.0(5) . . ?
C43 C42 C41 121.4(5) . . ?
C43 C42 H42 119.3 . . ?
C41 C42 H42 119.3 . . ?
C38 C43 C42 119.9(5) . . ?
C38 C43 H43 120.0 . . ?
C42 C43 H43 120.0 . . ?
C45 C44 C41 117.4(5) . . ?
C45 C44 H44A 108.0 . . ?
C41 C44 H44A 108.0 . . ?
C45 C44 H44B 108.0 . . ?
C41 C44 H44B 108.0 . . ?
H44A C44 H44B 107.2 . . ?
C44 C45 C46 111.8(5) . . ?
C44 C45 H45A 109.3 . . ?
C46 C45 H45A 109.3 . . ?
C44 C45 H45B 109.3 . . ?
C46 C45 H45B 109.3 . . ?
H45A C45 H45B 107.9 . . ?
C47 C46 C45 114.1(5) . . ?
C47 C46 H46A 108.7 . . ?
C45 C46 H46A 108.7 . . ?
C47 C46 H46B 108.7 . . ?
C45 C46 H46B 108.7 . . ?
H46A C46 H46B 107.6 . . ?
C48 C47 C46 115.3(6) . . ?
C48 C47 H47A 108.5 . . ?
C46 C47 H47A 108.5 . . ?
C48 C47 H47B 108.5 . . ?
C46 C47 H47B 108.5 . . ?
H47A C47 H47B 107.5 . . ?
C47 C48 H48A 109.5 . . ?
C47 C48 H48B 109.5 . . ?
H48A C48 H48B 109.5 . . ?
C47 C48 H48C 109.5 . . ?
H48A C48 H48C 109.5 . . ?
H48B C48 H48C 109.5 . . ?

loop_
_geom_bond_atom_site_label_1
_geom_bond_atom_site_label_2
_geom_bond_distance
_geom_bond_site_symmetry_2
_geom_bond_publ_flag
Er1 O5 2.254(4) . ?
Er1 O4 2.278(3) 5_656 ?
Er1 O6 2.289(3) 5_656 ?
Er1 O3 2.291(3) . ?
Er1 O2 2.337(3) . ?
Er1 O1 2.444(3) . ?
Er1 N2 2.510(4) . ?
Er1 N1 2.595(4) . ?
Er1 C13 2.745(5) . ?
N1 C1 1.327(6) . ?
N1 C12 1.369(6) . ?
N2 C10 1.326(6) . ?
N2 C11 1.362(6) . ?
O1 C13 1.265(6) . ?
O2 C13 1.274(6) . ?
O3 C25 1.257(6) . ?
O4 C25 1.255(6) . ?
O4 Er1 2.278(3) 5_656 ?
O5 C37 1.275(6) . ?
O6 C37 1.247(6) . ?
O6 Er1 2.289(3) 5_656 ?
C1 C2 1.394(7) . ?
C1 H1 0.9500 . ?
C2 C3 1.363(7) . ?
C2 H2 0.9500 . ?
C3 C4 1.401(7) . ?
C3 H3 0.9500 . ?
C4 C12 1.417(7) . ?
C4 C5 1.441(7) . ?
C5 C6 1.333(8) . ?
C5 H5 0.9500 . ?
C6 C7 1.434(7) . ?
C6 H6 0.9500 . ?
C7 C8 1.408(7) . ?
C7 C11 1.416(7) . ?
C8 C9 1.361(8) . ?
C8 H8 0.9500 . ?
C9 C10 1.400(7) . ?
C9 H9 0.9500 . ?
C10 H10 0.9500 . ?
C11 C12 1.433(7) . ?
C13 C14 1.495(7) . ?
C14 C15 1.387(7) . ?
C14 C19 1.393(7) . ?
C15 C16 1.387(7) . ?
C15 H15 0.9500 . ?
C16 C17 1.386(8) . ?
C16 H16 0.9500 . ?
C17 C18 1.385(8) . ?
C17 C20 1.517(7) . ?
C18 C19 1.390(7) . ?
C18 H18 0.9500 . ?
C19 H19 0.9500 . ?
C20 C21 1.526(8) . ?
C20 H20A 0.9900 . ?
C20 H20B 0.9900 . ?
C21 C22 1.524(8) . ?
C21 H21A 0.9900 . ?
C21 H21B 0.9900 . ?
C22 C23 1.502(9) . ?
C22 H22A 0.9900 . ?
C22 H22B 0.9900 . ?
C23 C24 1.521(9) . ?
C23 H23A 0.9900 . ?
C23 H23B 0.9900 . ?
C24 H24A 0.9800 . ?
C24 H24B 0.9800 . ?
C24 H24C 0.9800 . ?
C25 C26 1.499(7) . ?
C26 C27 1.386(7) . ?
C26 C31 1.395(7) . ?
C27 C28 1.384(7) . ?
C27 H27 0.9500 . ?
C28 C29 1.378(8) . ?
C28 H28 0.9500 . ?
C29 C30 1.384(8) . ?
C29 C32 1.522(7) . ?
C30 C31 1.392(7) . ?
C30 H30 0.9500 . ?
C31 H31 0.9500 . ?
C32 C33 1.526(8) . ?
C32 H32A 0.9900 . ?
C32 H32B 0.9900 . ?
C33 C34 1.537(7) . ?
C33 H33A 0.9900 . ?
C33 H33B 0.9900 . ?
C34 C35 1.471(9) . ?
C34 H34A 0.9900 . ?
C34 H34B 0.9900 . ?
C35 C36 1.541(8) . ?
C35 H35A 0.9900 . ?
C35 H35B 0.9900 . ?
C36 H36A 0.9800 . ?
C36 H36B 0.9800 . ?
C36 H36C 0.9800 . ?
C37 C38 1.503(7) . ?
C38 C39 1.387(7) . ?
C38 C43 1.390(7) . ?
C39 C40 1.392(7) . ?
C39 H39 0.9500 . ?
C40 C41 1.384(7) . ?
C40 H40 0.9500 . ?
C41 C42 1.397(7) . ?
C41 C44 1.515(7) . ?
C42 C43 1.391(7) . ?
C42 H42 0.9500 . ?
C43 H43 0.9500 . ?
C44 C45 1.510(8) . ?
C44 H44A 0.9900 . ?
C44 H44B 0.9900 . ?
C45 C46 1.534(7) . ?
C45 H45A 0.9900 . ?
C45 H45B 0.9900 . ?
C46 C47 1.516(9) . ?
C46 H46A 0.9900 . ?
C46 H46B 0.9900 . ?
C47 C48 1.507(9) . ?
C47 H47A 0.9900 . ?
C47 H47B 0.9900 . ?
C48 H48A 0.9800 . ?
C48 H48B 0.9800 . ?
C48 H48C 0.9800 . ?
